data_4066769
loop_
_publ_author_name
'Patra, Malay'
'Gasser, Gilles'
'Wenzel, Michaela'
'Merz, Klaus'
'Bandow, Julia E.'
'Metzler-Nolte, Nils'

_publ_section_title
;
 Synthesis and Biological Evaluation of Ferrocene-Containing
 Bioorganometallics Inspired by the Antibiotic Platensimycin Lead
 Structure
;
_journal_issue 19
_journal_name_full Organometallics
_journal_page_first 4312
_journal_paper_doi 10.1021/om100614c
_journal_volume 29
_journal_year 2010
_chemical_formula_sum 'C27 H26 Fe2 O4'
_chemical_formula_weight 526.18
_chemical_name_systematic
; 
 ? 
;
_space_group_IT_number 2
_symmetry_cell_setting triclinic
_symmetry_space_group_name_Hall '-P 1'
_symmetry_space_group_name_H-M 'P -1'
_atom_sites_solution_hydrogens geom
_atom_sites_solution_primary direct
_atom_sites_solution_secondary difmap
_audit_creation_method SHELXL-97
_cell_angle_alpha 69.725(8)
_cell_angle_beta 71.668(9)
_cell_angle_gamma 72.633(9)
_cell_formula_units_Z 4
_cell_length_a 12.285(5)
_cell_length_b 12.365(5)
_cell_length_c 16.608(7)
_cell_measurement_temperature 223(2)
_cell_volume 2194.9(16)
_computing_structure_refinement 'SHELXL-97 (Sheldrick, 1997)'
_computing_structure_solution 'SHELXS-97 (Sheldrick, 1990)'
_diffrn_ambient_temperature 223(2)
_diffrn_measured_fraction_theta_full 0.987
_diffrn_measured_fraction_theta_max 0.987
_diffrn_radiation_monochromator graphite
_diffrn_radiation_source 'fine-focus sealed tube'
_diffrn_radiation_type MoK\a
_diffrn_radiation_wavelength 0.71073
_diffrn_reflns_av_R_equivalents 0.0572
_diffrn_reflns_av_sigmaI/netI 0.0809
_diffrn_reflns_limit_h_max 14
_diffrn_reflns_limit_h_min -14
_diffrn_reflns_limit_k_max 14
_diffrn_reflns_limit_k_min -14
_diffrn_reflns_limit_l_max 19
_diffrn_reflns_limit_l_min -19
_diffrn_reflns_number 16038
_diffrn_reflns_theta_full 25.00
_diffrn_reflns_theta_max 25.00
_diffrn_reflns_theta_min 1.34
_exptl_absorpt_coefficient_mu 1.355
_exptl_absorpt_correction_T_max 0.8764
_exptl_absorpt_correction_T_min 0.4505
_exptl_absorpt_correction_type empirical
_exptl_crystal_density_diffrn 1.592
_exptl_crystal_density_method 'not measured'
_exptl_crystal_F_000 1088
_exptl_crystal_size_max 0.70
_exptl_crystal_size_mid 0.10
_exptl_crystal_size_min 0.10
_refine_diff_density_max 0.808
_refine_diff_density_min -1.197
_refine_diff_density_rms 0.120
_refine_ls_extinction_method none
_refine_ls_goodness_of_fit_ref 0.994
_refine_ls_hydrogen_treatment mixed
_refine_ls_matrix_type full
_refine_ls_number_parameters 603
_refine_ls_number_reflns 7635
_refine_ls_number_restraints 0
_refine_ls_restrained_S_all 0.994
_refine_ls_R_factor_all 0.0824
_refine_ls_R_factor_gt 0.0554
_refine_ls_shift/su_max 0.001
_refine_ls_shift/su_mean 0.000
_refine_ls_structure_factor_coef Fsqd
_refine_ls_weighting_details 'calc w=1/[\s^2^(Fo^2^)+(0.0939P)^2^+0.0000P] where P=(Fo^2^+2Fc^2^)/3'
_refine_ls_weighting_scheme calc
_refine_ls_wR_factor_gt 0.1358
_refine_ls_wR_factor_ref 0.1570
_reflns_number_gt 5393
_reflns_number_total 7635
_reflns_threshold_expression >2sigma(I)
_cod_data_source_file om100614c_si_005.cif
_cod_data_source_block 100315t
_cod_original_sg_symbol_H-M P-1
_cod_database_code 4066769

loop_
_symmetry_equiv_pos_as_xyz
'x, y, z'
'-x, -y, -z'

loop_
_atom_site_label
_atom_site_type_symbol
_atom_site_fract_x
_atom_site_fract_y
_atom_site_fract_z
_atom_site_U_iso_or_equiv
_atom_site_adp_type
_atom_site_occupancy
_atom_site_symmetry_multiplicity
_atom_site_calc_flag
_atom_site_refinement_flags
Fe1 Fe 0.74568(5) 0.71449(5) 0.19678(4) 0.02261(18) Uani 1 1 d .
Fe2 Fe 0.83899(6) 0.22859(5) 0.14911(4) 0.02677(19) Uani 1 1 d .
O3 O 0.4875(3) 0.1056(3) 0.5592(2) 0.0371(9) Uani 1 1 d .
O1 O 0.5836(3) 0.4816(3) 0.3497(2) 0.0357(8) Uani 1 1 d .
O4 O 0.6076(3) 0.0639(3) 0.4373(2) 0.0325(8) Uani 1 1 d .
O2 O 0.9757(3) 0.3059(3) 0.2896(2) 0.0385(8) Uani 1 1 d .
C22 C 0.8737(4) 0.3381(4) 0.2820(3) 0.0240(10) Uani 1 1 d .
C6 C 0.8487(4) 0.6026(4) 0.2815(3) 0.0293(10) Uani 1 1 d .
H6A H 0.9199 0.5424 0.2668 0.035 Uiso 1 1 calc R
C28 C 0.8211(4) 0.3494(4) 0.4382(3) 0.0293(10) Uani 1 1 d .
H28A H 0.8590 0.4150 0.4215 0.044 Uiso 1 1 calc R
H28B H 0.8778 0.2757 0.4512 0.044 Uiso 1 1 calc R
H28C H 0.7574 0.3534 0.4901 0.044 Uiso 1 1 calc R
C15 C 0.8864(4) 0.3713(4) 0.0481(3) 0.0338(12) Uani 1 1 d .
H15A H 0.9275 0.3712 -0.0135 0.041 Uiso 1 1 calc R
C23 C 0.7722(3) 0.3557(3) 0.3619(3) 0.0204(9) Uani 1 1 d .
C2 C 0.7222(4) 0.8592(4) 0.0913(3) 0.0328(11) Uani 1 1 d .
H2A H 0.7161 0.9419 0.0889 0.039 Uiso 1 1 calc R
C14 C 0.7631(4) 0.3917(4) 0.0828(3) 0.0288(10) Uani 1 1 d .
H14A H 0.7037 0.4083 0.0489 0.035 Uiso 1 1 calc R
C13 C 0.7385(4) 0.3837(3) 0.1732(3) 0.0240(9) Uani 1 1 d .
H13A H 0.6597 0.3946 0.2135 0.029 Uiso 1 1 calc R
C25 C 0.6206(4) 0.2292(4) 0.4742(3) 0.0261(10) Uani 1 1 d .
H25A H 0.6575 0.2140 0.5226 0.031 Uiso 1 1 calc R
H25B H 0.5568 0.2991 0.4753 0.031 Uiso 1 1 calc R
C26 C 0.5723(4) 0.1264(4) 0.4869(3) 0.0263(10) Uani 1 1 d .
C12 C 0.8502(4) 0.3562(4) 0.1963(3) 0.0235(9) Uani 1 1 d .
C11 C 0.6870(3) 0.4761(4) 0.3399(3) 0.0203(9) Uani 1 1 d .
C8 C 0.7288(4) 0.7780(4) 0.2995(3) 0.0339(11) Uani 1 1 d .
H8A H 0.7014 0.8618 0.2998 0.041 Uiso 1 1 calc R
C24 C 0.7110(4) 0.2521(3) 0.3863(3) 0.0228(9) Uani 1 1 d .
H24A H 0.6721 0.2658 0.3393 0.027 Uiso 1 1 calc R
H24B H 0.7720 0.1799 0.3861 0.027 Uiso 1 1 calc R
C4 C 0.6741(4) 0.6846(4) 0.1128(3) 0.0308(10) Uani 1 1 d .
H4A H 0.6280 0.6240 0.1281 0.037 Uiso 1 1 calc R
C9 C 0.6561(4) 0.6956(4) 0.3255(3) 0.0279(10) Uani 1 1 d .
H9A H 0.5698 0.7111 0.3478 0.034 Uiso 1 1 calc R
C1 C 0.8281(4) 0.7771(4) 0.0675(3) 0.0363(12) Uani 1 1 d .
H1A H 0.9084 0.7926 0.0454 0.044 Uiso 1 1 calc R
C19 C 0.7452(5) 0.1007(4) 0.2208(4) 0.0458(14) Uani 1 1 d .
H19A H 0.6679 0.1110 0.2629 0.055 Uiso 1 1 calc R
C18 C 0.8547(6) 0.0681(4) 0.2412(4) 0.0528(16) Uani 1 1 d .
H18A H 0.8680 0.0521 0.3004 0.063 Uiso 1 1 calc R
C5 C 0.7970(4) 0.6696(4) 0.0808(3) 0.0351(12) Uani 1 1 d .
H5A H 0.8520 0.5964 0.0700 0.042 Uiso 1 1 calc R
C10 C 0.7317(4) 0.5845(4) 0.3152(3) 0.0232(9) Uani 1 1 d .
C3 C 0.6286(4) 0.8014(4) 0.1191(3) 0.0319(11) Uani 1 1 d .
H3A H 0.5448 0.8366 0.1399 0.038 Uiso 1 1 calc R
C20 C 0.7649(5) 0.1157(4) 0.1295(4) 0.0409(13) Uani 1 1 d .
H20A H 0.7034 0.1385 0.0963 0.049 Uiso 1 1 calc R
C21 C 0.8859(5) 0.0933(4) 0.0940(4) 0.0483(15) Uani 1 1 d .
H21A H 0.9249 0.0973 0.0313 0.058 Uiso 1 1 calc R
C17 C 0.9433(5) 0.0639(4) 0.1631(4) 0.0530(16) Uani 1 1 d .
H17A H 1.0291 0.0429 0.1578 0.064 Uiso 1 1 calc R
C16 C 0.9400(4) 0.3479(4) 0.1178(3) 0.0315(11) Uani 1 1 d .
H16A H 1.0256 0.3289 0.1132 0.038 Uiso 1 1 calc R
C7 C 0.8457(4) 0.7211(4) 0.2728(3) 0.0361(12) Uani 1 1 d .
H7A H 0.9145 0.7582 0.2507 0.043 Uiso 1 1 calc R
Fe4 Fe 0.25071(5) 0.71619(5) 0.21570(4) 0.02384(18) Uani 1 1 d .
Fe3 Fe 0.34515(5) 0.21948(5) 0.18046(4) 0.02562(19) Uani 1 1 d .
O5 O 0.4375(3) 0.2849(3) 0.3517(2) 0.0403(9) Uani 1 1 d .
O6 O 0.0616(3) 0.5086(3) 0.3593(2) 0.0375(8) Uani 1 1 d .
O7 O 0.0236(4) 0.0884(4) 0.5560(3) 0.0520(11) Uani 1 1 d .
O8 O 0.1359(4) 0.0144(3) 0.4474(3) 0.0595(12) Uani 1 1 d .
C39 C 0.3445(4) 0.3284(4) 0.3297(3) 0.0244(10) Uani 1 1 d .
C50 C 0.1632(4) 0.4932(4) 0.3600(3) 0.0234(9) Uani 1 1 d .
C37 C 0.3396(3) 0.3439(3) 0.2385(3) 0.0224(9) Uani 1 1 d .
C46 C 0.3124(4) 0.6584(4) 0.1053(3) 0.0354(12) Uani 1 1 d .
H46A H 0.3656 0.5816 0.1011 0.043 Uiso 1 1 calc R
C36 C 0.2399(4) 0.3765(3) 0.2006(3) 0.0240(9) Uani 1 1 d .
H36A H 0.1563 0.3894 0.2325 0.029 Uiso 1 1 calc R
C41 C 0.1466(4) 0.7113(4) 0.3397(3) 0.0292(10) Uani 1 1 d .
H41A H 0.0598 0.7337 0.3555 0.035 Uiso 1 1 calc R
C48 C 0.2427(5) 0.8533(4) 0.1036(3) 0.0355(12) Uani 1 1 d .
H48A H 0.2390 0.9367 0.0976 0.043 Uiso 1 1 calc R
C33 C 0.3394(5) 0.0564(4) 0.2701(3) 0.0368(12) Uani 1 1 d .
H33A H 0.3357 0.0366 0.3339 0.044 Uiso 1 1 calc R
C45 C 0.1891(4) 0.6799(4) 0.1298(3) 0.0322(11) Uani 1 1 d .
H45A H 0.1404 0.6215 0.1450 0.039 Uiso 1 1 calc R
C56 C 0.2677(4) 0.3711(4) 0.4773(3) 0.0307(11) Uani 1 1 d .
H56A H 0.3121 0.2942 0.5031 0.046 Uiso 1 1 calc R
H56B H 0.1973 0.3920 0.5209 0.046 Uiso 1 1 calc R
H56C H 0.3153 0.4295 0.4588 0.046 Uiso 1 1 calc R
C52 C 0.1498(4) 0.2824(4) 0.4258(3) 0.0265(10) Uani 1 1 d .
H52A H 0.0750 0.3147 0.4616 0.032 Uiso 1 1 calc R
H52B H 0.1342 0.2776 0.3728 0.032 Uiso 1 1 calc R
C38 C 0.4434(4) 0.3330(4) 0.1685(3) 0.0322(11) Uani 1 1 d .
H38A H 0.5254 0.3110 0.1747 0.039 Uiso 1 1 calc R
C44 C 0.3372(4) 0.6037(4) 0.3106(3) 0.0319(11) Uani 1 1 d .
H44A H 0.4060 0.5386 0.3021 0.038 Uiso 1 1 calc R
C51 C 0.2337(3) 0.3676(3) 0.3974(3) 0.0214(9) Uani 1 1 d .
C53 C 0.1989(4) 0.1566(4) 0.4792(3) 0.0339(11) Uani 1 1 d .
H53A H 0.2773 0.1258 0.4466 0.041 Uiso 1 1 calc R
H53B H 0.2052 0.1583 0.5361 0.041 Uiso 1 1 calc R
C47 C 0.3481(4) 0.7645(4) 0.0892(3) 0.0363(12) Uani 1 1 d .
H47A H 0.4298 0.7757 0.0710 0.044 Uiso 1 1 calc R
C40 C 0.2167(4) 0.5950(4) 0.3362(3) 0.0246(9) Uani 1 1 d .
C49 C 0.1470(4) 0.8004(4) 0.1287(3) 0.0353(11) Uani 1 1 d .
H49A H 0.0635 0.8403 0.1435 0.042 Uiso 1 1 calc R
C29 C 0.4417(5) 0.0491(4) 0.2029(4) 0.0438(14) Uani 1 1 d .
H29A H 0.5231 0.0231 0.2106 0.053 Uiso 1 1 calc R
C54 C 0.1177(4) 0.0797(4) 0.4936(3) 0.0321(11) Uani 1 1 d .
C32 C 0.2407(5) 0.0998(4) 0.2304(4) 0.0398(12) Uani 1 1 d .
H32A H 0.1569 0.1136 0.2618 0.048 Uiso 1 1 calc R
C34 C 0.4084(4) 0.3601(4) 0.0898(3) 0.0368(12) Uani 1 1 d .
H34A H 0.4617 0.3596 0.0311 0.044 Uiso 1 1 calc R
C35 C 0.2842(4) 0.3855(4) 0.1085(3) 0.0313(11) Uani 1 1 d .
H35A H 0.2363 0.4061 0.0652 0.038 Uiso 1 1 calc R
C43 C 0.3409(5) 0.7212(5) 0.2980(3) 0.0412(13) Uani 1 1 d .
H43A H 0.4131 0.7525 0.2793 0.049 Uiso 1 1 calc R
C42 C 0.2248(5) 0.7871(4) 0.3171(3) 0.0385(12) Uani 1 1 d .
H42A H 0.2020 0.8722 0.3135 0.046 Uiso 1 1 calc R
C30 C 0.4081(6) 0.0865(4) 0.1215(4) 0.0538(17) Uani 1 1 d .
H30A H 0.4620 0.0902 0.0624 0.065 Uiso 1 1 calc R
C31 C 0.2848(6) 0.1164(4) 0.1396(4) 0.0472(15) Uani 1 1 d .
H31A H 0.2371 0.1450 0.0952 0.057 Uiso 1 1 calc R
H2 H -0.031(6) 0.046(6) 0.561(4) 0.08(2) Uiso 1 1 d .
H1 H 0.452(5) 0.063(6) 0.556(4) 0.07(2) Uiso 1 1 d .

loop_
_atom_site_aniso_label
_atom_site_aniso_U_11
_atom_site_aniso_U_22
_atom_site_aniso_U_33
_atom_site_aniso_U_23
_atom_site_aniso_U_13
_atom_site_aniso_U_12
Fe1 0.0279(4) 0.0190(3) 0.0216(3) -0.0060(3) -0.0056(3) -0.0058(2)
Fe2 0.0361(4) 0.0190(3) 0.0274(4) -0.0089(3) -0.0081(3) -0.0053(3)
O3 0.042(2) 0.038(2) 0.0320(19) -0.0152(16) 0.0083(16) -0.0199(17)
O1 0.0207(17) 0.0287(17) 0.054(2) -0.0053(16) -0.0093(15) -0.0068(13)
O4 0.0352(18) 0.0251(16) 0.0334(18) -0.0092(14) 0.0016(15) -0.0101(13)
O2 0.0222(17) 0.053(2) 0.047(2) -0.0247(18) -0.0104(15) -0.0027(15)
C22 0.022(2) 0.021(2) 0.033(3) -0.0100(19) -0.0054(19) -0.0082(17)
C6 0.032(2) 0.029(2) 0.032(3) -0.007(2) -0.014(2) -0.0093(19)
C28 0.034(3) 0.026(2) 0.031(3) -0.008(2) -0.013(2) -0.0066(19)
C15 0.047(3) 0.026(2) 0.025(3) -0.009(2) 0.001(2) -0.013(2)
C23 0.022(2) 0.019(2) 0.023(2) -0.0061(17) -0.0088(17) -0.0032(16)
C2 0.053(3) 0.022(2) 0.024(2) -0.0018(19) -0.014(2) -0.008(2)
C14 0.043(3) 0.021(2) 0.029(2) -0.0051(19) -0.015(2) -0.0102(19)
C13 0.030(2) 0.020(2) 0.023(2) -0.0041(18) -0.0127(19) -0.0025(17)
C25 0.028(2) 0.028(2) 0.024(2) -0.0048(19) -0.0087(19) -0.0091(18)
C26 0.025(2) 0.022(2) 0.027(2) -0.0023(19) -0.0068(19) -0.0031(17)
C12 0.025(2) 0.022(2) 0.025(2) -0.0077(18) -0.0042(18) -0.0064(17)
C11 0.023(2) 0.026(2) 0.013(2) -0.0048(17) -0.0047(17) -0.0056(17)
C8 0.055(3) 0.028(2) 0.025(2) -0.008(2) -0.012(2) -0.014(2)
C24 0.027(2) 0.022(2) 0.021(2) -0.0032(17) -0.0077(18) -0.0079(17)
C4 0.046(3) 0.027(2) 0.027(2) -0.007(2) -0.019(2) -0.008(2)
C9 0.038(3) 0.020(2) 0.025(2) -0.0052(18) -0.010(2) -0.0021(18)
C1 0.041(3) 0.032(3) 0.027(3) -0.005(2) 0.003(2) -0.010(2)
C19 0.069(4) 0.024(3) 0.043(3) -0.007(2) -0.005(3) -0.019(2)
C18 0.103(5) 0.022(3) 0.039(3) -0.007(2) -0.032(3) -0.005(3)
C5 0.047(3) 0.030(3) 0.026(2) -0.012(2) -0.007(2) -0.001(2)
C10 0.026(2) 0.025(2) 0.021(2) -0.0074(18) -0.0076(18) -0.0060(17)
C3 0.037(3) 0.025(2) 0.034(3) -0.010(2) -0.014(2) 0.0003(19)
C20 0.061(4) 0.026(3) 0.045(3) -0.012(2) -0.019(3) -0.013(2)
C21 0.079(4) 0.027(3) 0.043(3) -0.021(2) -0.009(3) -0.010(3)
C17 0.059(4) 0.027(3) 0.078(5) -0.025(3) -0.024(3) 0.005(2)
C16 0.030(2) 0.028(2) 0.034(3) -0.012(2) 0.001(2) -0.0102(19)
C7 0.042(3) 0.039(3) 0.036(3) -0.004(2) -0.017(2) -0.020(2)
Fe4 0.0292(4) 0.0204(3) 0.0231(4) -0.0065(3) -0.0055(3) -0.0072(3)
Fe3 0.0330(4) 0.0188(3) 0.0259(4) -0.0088(3) -0.0043(3) -0.0066(3)
O5 0.0283(18) 0.048(2) 0.049(2) -0.0181(17) -0.0209(16) 0.0034(15)
O6 0.0273(18) 0.0284(17) 0.059(2) -0.0053(16) -0.0211(16) -0.0055(13)
O7 0.050(2) 0.060(3) 0.048(2) -0.027(2) 0.0082(19) -0.023(2)
O8 0.064(3) 0.058(3) 0.062(3) -0.033(2) 0.017(2) -0.035(2)
C39 0.023(2) 0.019(2) 0.035(3) -0.0087(19) -0.011(2) -0.0044(17)
C50 0.028(2) 0.026(2) 0.018(2) -0.0080(18) -0.0040(18) -0.0092(18)
C37 0.024(2) 0.020(2) 0.029(2) -0.0105(18) -0.0080(19) -0.0073(17)
C46 0.049(3) 0.032(3) 0.027(3) -0.014(2) -0.007(2) -0.006(2)
C36 0.028(2) 0.019(2) 0.023(2) -0.0041(18) -0.0087(19) -0.0029(17)
C41 0.042(3) 0.021(2) 0.022(2) -0.0066(18) -0.005(2) -0.0060(19)
C48 0.062(3) 0.022(2) 0.023(2) -0.0051(19) -0.008(2) -0.012(2)
C33 0.063(3) 0.016(2) 0.032(3) -0.004(2) -0.012(3) -0.012(2)
C45 0.048(3) 0.030(2) 0.025(2) -0.006(2) -0.015(2) -0.013(2)
C56 0.041(3) 0.024(2) 0.029(3) -0.009(2) -0.016(2) 0.0000(19)
C52 0.028(2) 0.024(2) 0.029(2) -0.0046(19) -0.007(2) -0.0104(18)
C38 0.030(2) 0.024(2) 0.040(3) -0.012(2) 0.000(2) -0.0082(19)
C44 0.027(2) 0.037(3) 0.031(3) -0.001(2) -0.015(2) -0.009(2)
C51 0.024(2) 0.022(2) 0.021(2) -0.0053(17) -0.0108(18) -0.0022(17)
C53 0.042(3) 0.024(2) 0.033(3) 0.002(2) -0.018(2) -0.006(2)
C47 0.038(3) 0.041(3) 0.029(3) -0.009(2) 0.000(2) -0.016(2)
C40 0.024(2) 0.024(2) 0.025(2) -0.0060(18) -0.0090(18) -0.0017(17)
C49 0.042(3) 0.031(3) 0.032(3) -0.004(2) -0.014(2) -0.006(2)
C29 0.039(3) 0.022(2) 0.066(4) -0.016(2) -0.008(3) 0.000(2)
C54 0.043(3) 0.022(2) 0.027(2) 0.0022(19) -0.009(2) -0.009(2)
C32 0.042(3) 0.028(3) 0.051(3) -0.010(2) -0.010(3) -0.012(2)
C34 0.051(3) 0.026(2) 0.030(3) -0.010(2) 0.007(2) -0.017(2)
C35 0.052(3) 0.017(2) 0.024(2) -0.0036(18) -0.013(2) -0.006(2)
C43 0.054(3) 0.055(3) 0.030(3) -0.004(2) -0.015(2) -0.038(3)
C42 0.068(4) 0.029(3) 0.027(3) -0.012(2) -0.009(2) -0.020(2)
C30 0.092(5) 0.027(3) 0.039(3) -0.019(2) 0.000(3) -0.012(3)
C31 0.087(5) 0.022(3) 0.049(3) -0.010(2) -0.039(3) -0.010(3)

loop_
_atom_type_symbol
_atom_type_description
_atom_type_scat_dispersion_real
_atom_type_scat_dispersion_imag
_atom_type_scat_source
C C 0.0033 0.0016 'International Tables Vol C Tables 4.2.6.8 and 6.1.1.4'
H H 0.0000 0.0000 'International Tables Vol C Tables 4.2.6.8 and 6.1.1.4'
Fe Fe 0.3463 0.8444 'International Tables Vol C Tables 4.2.6.8 and 6.1.1.4'
O O 0.0106 0.0060 'International Tables Vol C Tables 4.2.6.8 and 6.1.1.4'

loop_
_geom_angle_atom_site_label_1
_geom_angle_atom_site_label_2
_geom_angle_atom_site_label_3
_geom_angle
C9 Fe1 C3 108.17(19)
C9 Fe1 C8 40.71(18)
C3 Fe1 C8 116.53(19)
C9 Fe1 C4 118.90(19)
C3 Fe1 C4 40.45(17)
C8 Fe1 C4 150.9(2)
C9 Fe1 C1 165.43(17)
C3 Fe1 C1 68.2(2)
C8 Fe1 C1 127.0(2)
C4 Fe1 C1 68.2(2)
C9 Fe1 C5 152.68(19)
C3 Fe1 C5 67.95(19)
C8 Fe1 C5 166.1(2)
C4 Fe1 C5 40.37(19)
C1 Fe1 C5 40.54(19)
C9 Fe1 C2 127.35(17)
C3 Fe1 C2 40.20(19)
C8 Fe1 C2 106.10(19)
C4 Fe1 C2 67.99(19)
C1 Fe1 C2 40.92(18)
C5 Fe1 C2 68.22(19)
C9 Fe1 C7 68.1(2)
C3 Fe1 C7 148.71(19)
C8 Fe1 C7 40.01(19)
C4 Fe1 C7 168.82(19)
C1 Fe1 C7 107.2(2)
C5 Fe1 C7 129.7(2)
C2 Fe1 C7 115.8(2)
C9 Fe1 C6 68.60(18)
C3 Fe1 C6 169.79(18)
C8 Fe1 C6 67.83(19)
C4 Fe1 C6 131.74(18)
C1 Fe1 C6 117.4(2)
C5 Fe1 C6 110.17(19)
C2 Fe1 C6 149.45(19)
C7 Fe1 C6 40.22(18)
C9 Fe1 C10 41.17(16)
C3 Fe1 C10 130.84(18)
C8 Fe1 C10 68.38(18)
C4 Fe1 C10 110.89(18)
C1 Fe1 C10 151.45(17)
C5 Fe1 C10 119.74(18)
C2 Fe1 C10 167.32(17)
C7 Fe1 C10 67.91(18)
C6 Fe1 C10 40.53(17)
C21 Fe2 C14 119.3(2)
C21 Fe2 C20 40.2(2)
C14 Fe2 C20 104.7(2)
C21 Fe2 C17 40.9(2)
C14 Fe2 C17 156.4(2)
C20 Fe2 C17 68.2(2)
C21 Fe2 C16 123.2(2)
C14 Fe2 C16 68.43(19)
C20 Fe2 C16 157.6(2)
C17 Fe2 C16 109.1(2)
C21 Fe2 C19 68.0(2)
C14 Fe2 C19 121.9(2)
C20 Fe2 C19 40.6(2)
C17 Fe2 C19 68.2(2)
C16 Fe2 C19 161.0(2)
C21 Fe2 C13 154.8(2)
C14 Fe2 C13 40.43(17)
C20 Fe2 C13 120.1(2)
C17 Fe2 C13 162.6(2)
C16 Fe2 C13 69.26(18)
C19 Fe2 C13 107.4(2)
C21 Fe2 C18 67.9(2)
C14 Fe2 C18 159.5(2)
C20 Fe2 C18 67.6(2)
C17 Fe2 C18 40.5(2)
C16 Fe2 C18 125.8(2)
C19 Fe2 C18 40.1(2)
C13 Fe2 C18 125.5(2)
C21 Fe2 C12 161.2(2)
C14 Fe2 C12 68.79(18)
C20 Fe2 C12 158.28(19)
C17 Fe2 C12 125.8(2)
C16 Fe2 C12 41.07(16)
C19 Fe2 C12 124.10(19)
C13 Fe2 C12 41.64(17)
C18 Fe2 C12 110.9(2)
C21 Fe2 C15 105.7(2)
C14 Fe2 C15 40.66(18)
C20 Fe2 C15 120.8(2)
C17 Fe2 C15 122.2(2)
C16 Fe2 C15 40.4(2)
C19 Fe2 C15 157.4(2)
C13 Fe2 C15 68.56(17)
C18 Fe2 C15 159.7(2)
C12 Fe2 C15 68.59(18)
C26 O3 H1 110(5)
O2 C22 C12 119.1(4)
O2 C22 C23 120.3(4)
C12 C22 C23 120.6(4)
C7 C6 C10 108.1(4)
C7 C6 Fe1 69.9(3)
C10 C6 Fe1 69.9(3)
C7 C6 H6A 125.9
C10 C6 H6A 125.9
Fe1 C6 H6A 125.9
C23 C28 H28A 109.5
C23 C28 H28B 109.5
H28A C28 H28B 109.5
C23 C28 H28C 109.5
H28A C28 H28C 109.5
H28B C28 H28C 109.5
C16 C15 C14 107.8(4)
C16 C15 Fe2 69.2(3)
C14 C15 Fe2 68.9(2)
C16 C15 H15A 126.1
C14 C15 H15A 126.1
Fe2 C15 H15A 126.1
C28 C23 C22 109.7(3)
C28 C23 C11 108.2(3)
C22 C23 C11 111.9(3)
C28 C23 C24 110.9(3)
C22 C23 C24 104.5(3)
C11 C23 C24 111.6(3)
C3 C2 C1 107.8(4)
C3 C2 Fe1 69.7(3)
C1 C2 Fe1 69.5(3)
C3 C2 H2A 126.1
C1 C2 H2A 126.1
Fe1 C2 H2A 126.1
C13 C14 C15 109.3(4)
C13 C14 Fe2 70.1(2)
C15 C14 Fe2 70.4(3)
C13 C14 H14A 125.4
C15 C14 H14A 125.4
Fe2 C14 H14A 125.4
C14 C13 C12 107.2(4)
C14 C13 Fe2 69.4(2)
C12 C13 Fe2 69.2(2)
C14 C13 H13A 126.4
C12 C13 H13A 126.4
Fe2 C13 H13A 126.4
C26 C25 C24 110.4(4)
C26 C25 H25A 109.6
C24 C25 H25A 109.6
C26 C25 H25B 109.6
C24 C25 H25B 109.6
H25A C25 H25B 108.1
O4 C26 O3 121.9(4)
O4 C26 C25 124.1(4)
O3 C26 C25 113.9(4)
C16 C12 C13 107.0(4)
C16 C12 C22 123.8(4)
C13 C12 C22 129.2(4)
C16 C12 Fe2 69.2(2)
C13 C12 Fe2 69.1(2)
C22 C12 Fe2 126.3(3)
O1 C11 C10 120.6(4)
O1 C11 C23 120.6(4)
C10 C11 C23 118.5(3)
C7 C8 C9 108.6(4)
C7 C8 Fe1 70.4(3)
C9 C8 Fe1 69.5(3)
C7 C8 H8A 125.7
C9 C8 H8A 125.7
Fe1 C8 H8A 125.7
C25 C24 C23 117.9(3)
C25 C24 H24A 107.8
C23 C24 H24A 107.8
C25 C24 H24B 107.8
C23 C24 H24B 107.8
H24A C24 H24B 107.2
C5 C4 C3 108.0(4)
C5 C4 Fe1 69.8(3)
C3 C4 Fe1 69.7(3)
C5 C4 H4A 126.0
C3 C4 H4A 126.0
Fe1 C4 H4A 126.0
C8 C9 C10 107.3(4)
C8 C9 Fe1 69.8(3)
C10 C9 Fe1 70.1(2)
C8 C9 H9A 126.3
C10 C9 H9A 126.3
Fe1 C9 H9A 126.3
C5 C1 C2 107.4(4)
C5 C1 Fe1 69.7(3)
C2 C1 Fe1 69.6(3)
C5 C1 H1A 126.3
C2 C1 H1A 126.3
Fe1 C1 H1A 126.3
C18 C19 C20 107.7(5)
C18 C19 Fe2 70.0(3)
C20 C19 Fe2 69.6(3)
C18 C19 H19A 126.2
C20 C19 H19A 126.2
Fe2 C19 H19A 126.2
C19 C18 C17 108.9(5)
C19 C18 Fe2 69.9(3)
C17 C18 Fe2 69.6(3)
C19 C18 H18A 125.6
C17 C18 H18A 125.6
Fe2 C18 H18A 125.6
C4 C5 C1 108.3(4)
C4 C5 Fe1 69.8(3)
C1 C5 Fe1 69.7(3)
C4 C5 H5A 125.9
C1 C5 H5A 125.9
Fe1 C5 H5A 125.9
C6 C10 C9 107.2(4)
C6 C10 C11 130.1(4)
C9 C10 C11 122.6(4)
C6 C10 Fe1 69.6(3)
C9 C10 Fe1 68.7(2)
C11 C10 Fe1 128.3(3)
C2 C3 C4 108.5(4)
C2 C3 Fe1 70.1(3)
C4 C3 Fe1 69.8(3)
C2 C3 H3A 125.7
C4 C3 H3A 125.7
Fe1 C3 H3A 125.7
C21 C20 C19 108.2(5)
C21 C20 Fe2 69.7(3)
C19 C20 Fe2 69.9(3)
C21 C20 H20A 125.9
C19 C20 H20A 125.9
Fe2 C20 H20A 125.9
C20 C21 C17 108.3(5)
C20 C21 Fe2 70.1(3)
C17 C21 Fe2 69.8(3)
C20 C21 H21A 125.8
C17 C21 H21A 125.8
Fe2 C21 H21A 125.8
C18 C17 C21 106.9(5)
C18 C17 Fe2 70.0(3)
C21 C17 Fe2 69.3(3)
C18 C17 H17A 126.5
C21 C17 H17A 126.5
Fe2 C17 H17A 126.5
C15 C16 C12 108.6(4)
C15 C16 Fe2 70.5(3)
C12 C16 Fe2 69.8(2)
C15 C16 H16A 125.7
C12 C16 H16A 125.7
Fe2 C16 H16A 125.7
C8 C7 C6 108.7(4)
C8 C7 Fe1 69.6(3)
C6 C7 Fe1 69.9(3)
C8 C7 H7A 125.7
C6 C7 H7A 125.7
Fe1 C7 H7A 125.7
C49 Fe4 C45 40.90(19)
C49 Fe4 C43 150.3(2)
C45 Fe4 C43 167.4(2)
C49 Fe4 C46 68.3(2)
C45 Fe4 C46 40.41(19)
C43 Fe4 C46 129.1(2)
C49 Fe4 C47 68.5(2)
C45 Fe4 C47 68.5(2)
C43 Fe4 C47 107.7(2)
C46 Fe4 C47 40.66(19)
C49 Fe4 C48 40.1(2)
C45 Fe4 C48 68.27(19)
C43 Fe4 C48 117.4(2)
C46 Fe4 C48 68.47(19)
C47 Fe4 C48 41.27(19)
C49 Fe4 C41 107.6(2)
C45 Fe4 C41 118.2(2)
C43 Fe4 C41 68.4(2)
C46 Fe4 C41 152.13(19)
C47 Fe4 C41 165.74(18)
C48 Fe4 C41 127.12(18)
C49 Fe4 C40 129.07(19)
C45 Fe4 C40 108.65(18)
C43 Fe4 C40 68.51(19)
C46 Fe4 C40 118.48(18)
C47 Fe4 C40 151.39(18)
C48 Fe4 C40 166.33(18)
C41 Fe4 C40 41.47(16)
C49 Fe4 C44 168.10(19)
C45 Fe4 C44 129.78(19)
C43 Fe4 C44 40.3(2)
C46 Fe4 C44 109.2(2)
C47 Fe4 C44 117.7(2)
C48 Fe4 C44 151.1(2)
C41 Fe4 C44 68.86(19)
C40 Fe4 C44 40.91(17)
C49 Fe4 C42 117.2(2)
C45 Fe4 C42 151.2(2)
C43 Fe4 C42 40.4(2)
C46 Fe4 C42 166.6(2)
C47 Fe4 C42 127.9(2)
C48 Fe4 C42 107.28(19)
C41 Fe4 C42 40.43(18)
C40 Fe4 C42 68.61(18)
C44 Fe4 C42 68.0(2)
C31 Fe3 C32 40.2(2)
C31 Fe3 C38 156.2(2)
C32 Fe3 C38 163.3(2)
C31 Fe3 C30 40.5(2)
C32 Fe3 C30 68.2(2)
C38 Fe3 C30 122.6(2)
C31 Fe3 C35 103.1(2)
C32 Fe3 C35 119.4(2)
C38 Fe3 C35 68.6(2)
C30 Fe3 C35 119.1(2)
C31 Fe3 C34 119.1(2)
C32 Fe3 C34 154.7(2)
C38 Fe3 C34 40.4(2)
C30 Fe3 C34 105.4(2)
C35 Fe3 C34 40.7(2)
C31 Fe3 C33 67.9(2)
C32 Fe3 C33 41.1(2)
C38 Fe3 C33 127.3(2)
C30 Fe3 C33 67.6(2)
C35 Fe3 C33 158.3(2)
C34 Fe3 C33 161.0(2)
C31 Fe3 C37 158.4(2)
C32 Fe3 C37 125.15(19)
C38 Fe3 C37 41.19(16)
C30 Fe3 C37 160.9(2)
C35 Fe3 C37 68.69(18)
C34 Fe3 C37 68.44(18)
C33 Fe3 C37 112.07(19)
C31 Fe3 C29 68.0(2)
C32 Fe3 C29 68.2(2)
C38 Fe3 C29 110.6(2)
C30 Fe3 C29 40.6(2)
C35 Fe3 C29 157.1(2)
C34 Fe3 C29 123.7(2)
C33 Fe3 C29 39.7(2)
C37 Fe3 C29 126.8(2)
C31 Fe3 C36 120.0(2)
C32 Fe3 C36 106.58(19)
C38 Fe3 C36 69.10(18)
C30 Fe3 C36 155.4(2)
C35 Fe3 C36 40.85(17)
C34 Fe3 C36 68.59(18)
C33 Fe3 C36 125.13(18)
C37 Fe3 C36 40.98(17)
C29 Fe3 C36 161.9(2)
C54 O7 H2 116(4)
O5 C39 C37 119.8(4)
O5 C39 C51 119.3(4)
C37 C39 C51 120.9(3)
O6 C50 C40 119.9(4)
O6 C50 C51 120.6(4)
C40 C50 C51 119.0(4)
C36 C37 C38 107.4(4)
C36 C37 C39 130.0(4)
C38 C37 C39 122.5(4)
C36 C37 Fe3 69.6(2)
C38 C37 Fe3 68.6(2)
C39 C37 Fe3 129.2(3)
C45 C46 C47 108.7(4)
C45 C46 Fe4 69.6(3)
C47 C46 Fe4 69.9(3)
C45 C46 H46A 125.7
C47 C46 H46A 125.7
Fe4 C46 H46A 125.7
C35 C36 C37 107.2(4)
C35 C36 Fe3 68.8(2)
C37 C36 Fe3 69.4(2)
C35 C36 H36A 126.4
C37 C36 H36A 126.4
Fe3 C36 H36A 126.4
C42 C41 C40 107.6(4)
C42 C41 Fe4 70.2(3)
C40 C41 Fe4 69.4(2)
C42 C41 H41A 126.2
C40 C41 H41A 126.2
Fe4 C41 H41A 126.2
C49 C48 C47 107.9(4)
C49 C48 Fe4 69.4(3)
C47 C48 Fe4 69.4(3)
C49 C48 H48A 126.0
C47 C48 H48A 126.0
Fe4 C48 H48A 126.0
C29 C33 C32 108.1(5)
C29 C33 Fe3 70.1(3)
C32 C33 Fe3 68.6(3)
C29 C33 H33A 125.9
C32 C33 H33A 125.9
Fe3 C33 H33A 125.9
C46 C45 C49 107.7(4)
C46 C45 Fe4 70.0(3)
C49 C45 Fe4 69.4(3)
C46 C45 H45A 126.1
C49 C45 H45A 126.1
Fe4 C45 H45A 126.1
C51 C56 H56A 109.5
C51 C56 H56B 109.5
H56A C56 H56B 109.5
C51 C56 H56C 109.5
H56A C56 H56C 109.5
H56B C56 H56C 109.5
C53 C52 C51 113.3(4)
C53 C52 H52A 108.9
C51 C52 H52A 108.9
C53 C52 H52B 108.9
C51 C52 H52B 108.9
H52A C52 H52B 107.7
C34 C38 C37 108.1(4)
C34 C38 Fe3 69.9(3)
C37 C38 Fe3 70.2(2)
C34 C38 H38A 125.9
C37 C38 H38A 125.9
Fe3 C38 H38A 125.9
C43 C44 C40 108.3(4)
C43 C44 Fe4 69.5(3)
C40 C44 Fe4 69.5(3)
C43 C44 H44A 125.9
C40 C44 H44A 125.9
Fe4 C44 H44A 125.9
C56 C51 C39 110.1(3)
C56 C51 C52 110.9(4)
C39 C51 C52 109.7(3)
C56 C51 C50 106.5(3)
C39 C51 C50 113.0(3)
C52 C51 C50 106.7(3)
C54 C53 C52 108.4(4)
C54 C53 H53A 110.0
C52 C53 H53A 110.0
C54 C53 H53B 110.0
C52 C53 H53B 110.0
H53A C53 H53B 108.4
C46 C47 C48 106.9(4)
C46 C47 Fe4 69.5(3)
C48 C47 Fe4 69.4(3)
C46 C47 H47A 126.6
C48 C47 H47A 126.6
Fe4 C47 H47A 126.6
C44 C40 C41 106.9(4)
C44 C40 C50 131.0(4)
C41 C40 C50 122.0(4)
C44 C40 Fe4 69.6(2)
C41 C40 Fe4 69.1(2)
C50 C40 Fe4 128.1(3)
C48 C49 C45 108.8(4)
C48 C49 Fe4 70.6(3)
C45 C49 Fe4 69.7(3)
C48 C49 H49A 125.6
C45 C49 H49A 125.6
Fe4 C49 H49A 125.6
C33 C29 C30 107.9(5)
C33 C29 Fe3 70.1(3)
C30 C29 Fe3 68.9(3)
C33 C29 H29A 126.1
C30 C29 H29A 126.1
Fe3 C29 H29A 126.1
O8 C54 O7 121.2(5)
O8 C54 C53 122.5(4)
O7 C54 C53 116.2(4)
C31 C32 C33 107.3(5)
C31 C32 Fe3 69.7(3)
C33 C32 Fe3 70.3(3)
C31 C32 H32A 126.4
C33 C32 H32A 126.4
Fe3 C32 H32A 126.4
C38 C34 C35 108.8(4)
C38 C34 Fe3 69.7(3)
C35 C34 Fe3 69.7(2)
C38 C34 H34A 125.6
C35 C34 H34A 125.6
Fe3 C34 H34A 125.6
C34 C35 C36 108.4(4)
C34 C35 Fe3 69.7(3)
C36 C35 Fe3 70.4(2)
C34 C35 H35A 125.8
C36 C35 H35A 125.8
Fe3 C35 H35A 125.8
C44 C43 C42 108.8(4)
C44 C43 Fe4 70.3(3)
C42 C43 Fe4 70.4(3)
C44 C43 H43A 125.6
C42 C43 H43A 125.6
Fe4 C43 H43A 125.6
C43 C42 C41 108.4(4)
C43 C42 Fe4 69.2(3)
C41 C42 Fe4 69.4(3)
C43 C42 H42A 125.8
C41 C42 H42A 125.8
Fe4 C42 H42A 125.8
C31 C30 C29 107.9(5)
C31 C30 Fe3 69.5(3)
C29 C30 Fe3 70.5(3)
C31 C30 H30A 126.0
C29 C30 H30A 126.0
Fe3 C30 H30A 126.0
C32 C31 C30 108.8(5)
C32 C31 Fe3 70.1(3)
C30 C31 Fe3 70.0(3)
C32 C31 H31A 125.6
C30 C31 H31A 125.6
Fe3 C31 H31A 125.6

loop_
_geom_bond_atom_site_label_1
_geom_bond_atom_site_label_2
_geom_bond_distance
Fe1 C9 2.040(4)
Fe1 C3 2.043(5)
Fe1 C8 2.044(5)
Fe1 C4 2.044(5)
Fe1 C1 2.045(5)
Fe1 C5 2.045(5)
Fe1 C2 2.047(5)
Fe1 C7 2.054(5)
Fe1 C6 2.055(5)
Fe1 C10 2.059(4)
Fe2 C21 2.031(5)
Fe2 C14 2.033(4)
Fe2 C20 2.036(5)
Fe2 C17 2.036(5)
Fe2 C16 2.035(5)
Fe2 C19 2.040(5)
Fe2 C13 2.042(4)
Fe2 C18 2.042(5)
Fe2 C12 2.044(4)
Fe2 C15 2.052(5)
O3 C26 1.324(5)
O3 H1 0.80(6)
O1 C11 1.212(5)
O4 C26 1.216(5)
O2 C22 1.229(5)
C22 C12 1.470(6)
C22 C23 1.537(6)
C6 C7 1.413(6)
C6 C10 1.425(6)
C6 H6A 0.9900
C28 C23 1.534(6)
C28 H28A 0.9700
C28 H28B 0.9700
C28 H28C 0.9700
C15 C16 1.411(7)
C15 C14 1.419(6)
C15 H15A 0.9900
C23 C11 1.543(5)
C23 C24 1.548(5)
C2 C3 1.405(7)
C2 C1 1.430(6)
C2 H2A 0.9900
C14 C13 1.408(6)
C14 H14A 0.9900
C13 C12 1.452(6)
C13 H13A 0.9900
C25 C26 1.483(6)
C25 C24 1.525(5)
C25 H25A 0.9800
C25 H25B 0.9800
C12 C16 1.431(6)
C11 C10 1.477(6)
C8 C7 1.402(7)
C8 C9 1.421(6)
C8 H8A 0.9900
C24 H24A 0.9800
C24 H24B 0.9800
C4 C5 1.411(7)
C4 C3 1.413(6)
C4 H4A 0.9900
C9 C10 1.441(6)
C9 H9A 0.9900
C1 C5 1.417(7)
C1 H1A 0.9900
C19 C18 1.398(9)
C19 C20 1.413(8)
C19 H19A 0.9900
C18 C17 1.411(8)
C18 H18A 0.9900
C5 H5A 0.9900
C3 H3A 0.9900
C20 C21 1.396(7)
C20 H20A 0.9900
C21 C17 1.420(8)
C21 H21A 0.9900
C17 H17A 0.9900
C16 H16A 0.9900
C7 H7A 0.9900
Fe4 C49 2.029(5)
Fe4 C45 2.033(5)
Fe4 C43 2.038(5)
Fe4 C46 2.039(5)
Fe4 C47 2.044(5)
Fe4 C48 2.044(5)
Fe4 C41 2.045(4)
Fe4 C40 2.048(4)
Fe4 C44 2.049(5)
Fe4 C42 2.055(5)
Fe3 C31 2.028(5)
Fe3 C32 2.034(5)
Fe3 C38 2.033(5)
Fe3 C30 2.035(5)
Fe3 C35 2.036(4)
Fe3 C34 2.037(5)
Fe3 C33 2.056(5)
Fe3 C37 2.056(4)
Fe3 C29 2.056(5)
Fe3 C36 2.058(4)
O5 C39 1.220(5)
O6 C50 1.209(5)
O7 C54 1.293(6)
O7 H2 0.94(7)
O8 C54 1.226(6)
C39 C37 1.477(6)
C39 C51 1.541(5)
C50 C40 1.469(6)
C50 C51 1.553(6)
C37 C36 1.440(6)
C37 C38 1.438(6)
C46 C45 1.407(7)
C46 C47 1.419(7)
C46 H46A 0.9900
C36 C35 1.429(6)
C36 H36A 0.9900
C41 C42 1.417(7)
C41 C40 1.449(6)
C41 H41A 0.9900
C48 C49 1.395(7)
C48 C47 1.441(7)
C48 H48A 0.9900
C33 C29 1.397(7)
C33 C32 1.436(7)
C33 H33A 0.9900
C45 C49 1.419(6)
C45 H45A 0.9900
C56 C51 1.529(6)
C56 H56A 0.9700
C56 H56B 0.9700
C56 H56C 0.9700
C52 C53 1.546(6)
C52 C51 1.547(6)
C52 H52A 0.9800
C52 H52B 0.9800
C38 C34 1.404(7)
C38 H38A 0.9900
C44 C43 1.406(7)
C44 C40 1.432(6)
C44 H44A 0.9900
C53 C54 1.489(6)
C53 H53A 0.9800
C53 H53B 0.9800
C47 H47A 0.9900
C49 H49A 0.9900
C29 C30 1.420(8)
C29 H29A 0.9900
C32 C31 1.397(8)
C32 H32A 0.9900
C34 C35 1.416(7)
C34 H34A 0.9900
C35 H35A 0.9900
C43 C42 1.414(7)
C43 H43A 0.9900
C42 H42A 0.9900
C30 C31 1.407(8)
C30 H30A 0.9900
C31 H31A 0.9900
